data_7019723
loop_
_publ_author_name
'Dange, Deepak'
'Choong, Sam L.'
'Schenk, Christian'
'Stasch, Andreas'
'Jones, Cameron'

_publ_section_title
;
 Synthesis and characterisation of anionic and neutral gallium(i)
 N-heterocyclic carbene analogues.
;
_journal_issue 31
_journal_name_full 'Dalton transactions (Cambridge, England : 2003)'
_journal_page_first 9304
_journal_page_last 9315
_journal_paper_doi 10.1039/c2dt30299c
_journal_volume 41
_journal_year 2012
_chemical_formula_sum 'C93 H137 Ga5 I4 N6'
_chemical_formula_weight 2195.29
_chemical_name_systematic
;
?
;
_space_group_IT_number 2
_symmetry_cell_setting triclinic
_symmetry_space_group_name_Hall '-P 1'
_symmetry_space_group_name_H-M 'P -1'
_atom_sites_solution_hydrogens geom
_atom_sites_solution_primary direct
_atom_sites_solution_secondary difmap
_audit_creation_method SHELXL-97
_cell_angle_alpha 84.734(3)
_cell_angle_beta 89.572(2)
_cell_angle_gamma 85.108(2)
_cell_formula_units_Z 2
_cell_length_a 14.8206(4)
_cell_length_b 17.7618(5)
_cell_length_c 18.7240(6)
_cell_measurement_temperature 123(2)
_cell_volume 4890.2(2)
_computing_structure_refinement 'SHELXL-97 (Sheldrick, 1997)'
_computing_structure_solution 'SHELXS-97 (Sheldrick, 1990)'
_diffrn_ambient_temperature 123(2)
_diffrn_measured_fraction_theta_full 0.989
_diffrn_measured_fraction_theta_max 0.989
_diffrn_measurement_device_type 'Oxford Gemini Ultra'
_diffrn_radiation_monochromator graphite
_diffrn_radiation_source 'Enhance (Mo) X-ray Source'
_diffrn_radiation_type MoK\a
_diffrn_radiation_wavelength 0.71073
_diffrn_reflns_av_R_equivalents 0.0466
_diffrn_reflns_av_sigmaI/netI 0.0861
_diffrn_reflns_limit_h_max 12
_diffrn_reflns_limit_h_min -17
_diffrn_reflns_limit_k_max 20
_diffrn_reflns_limit_k_min -21
_diffrn_reflns_limit_l_max 22
_diffrn_reflns_limit_l_min -22
_diffrn_reflns_number 30630
_diffrn_reflns_theta_full 25.30
_diffrn_reflns_theta_max 25.30
_diffrn_reflns_theta_min 2.92
_exptl_absorpt_coefficient_mu 2.666
_exptl_absorpt_correction_T_max 0.776
_exptl_absorpt_correction_T_min 0.691
_exptl_absorpt_correction_type multi-scan
_exptl_absorpt_process_details 'SCALE3 ABSPACK'
_exptl_crystal_colour yellow
_exptl_crystal_density_diffrn 1.491
_exptl_crystal_density_method 'not measured'
_exptl_crystal_description block
_exptl_crystal_F_000 2208
_exptl_crystal_size_max 0.15
_exptl_crystal_size_mid 0.12
_exptl_crystal_size_min 0.10
_refine_diff_density_max 2.007
_refine_diff_density_min -1.221
_refine_diff_density_rms 0.164
_refine_ls_extinction_method none
_refine_ls_goodness_of_fit_ref 1.080
_refine_ls_hydrogen_treatment constr
_refine_ls_matrix_type full
_refine_ls_number_parameters 1011
_refine_ls_number_reflns 17610
_refine_ls_number_restraints 0
_refine_ls_restrained_S_all 1.080
_refine_ls_R_factor_all 0.0898
_refine_ls_R_factor_gt 0.0553
_refine_ls_shift/su_max 0.001
_refine_ls_shift/su_mean 0.000
_refine_ls_structure_factor_coef Fsqd
_refine_ls_weighting_details 'calc w=1/[\s^2^(Fo^2^)+(0.0523P)^2^+12.0678P] where P=(Fo^2^+2Fc^2^)/3'
_refine_ls_weighting_scheme calc
_refine_ls_wR_factor_gt 0.1201
_refine_ls_wR_factor_ref 0.1476
_reflns_number_gt 12602
_reflns_number_total 17610
_reflns_threshold_expression >2sigma(I)
_cod_data_source_file c2dt30299c.txt
_cod_data_source_block compound11
_cod_original_sg_symbol_H-M P-1
_cod_database_code 7019723

loop_
_symmetry_equiv_pos_as_xyz
'x, y, z'
'-x, -y, -z'

loop_
_atom_site_label
_atom_site_type_symbol
_atom_site_fract_x
_atom_site_fract_y
_atom_site_fract_z
_atom_site_U_iso_or_equiv
_atom_site_adp_type
_atom_site_occupancy
_atom_site_symmetry_multiplicity
_atom_site_calc_flag
_atom_site_refinement_flags
I1 I 0.59824(4) 0.13722(3) 0.43985(3) 0.03481(14) Uani 1 1 d .
I2 I 0.88257(3) 0.08946(2) 0.18069(2) 0.02686(13) Uani 1 1 d .
I3 I 0.66417(4) 0.26100(2) 0.16013(3) 0.03089(13) Uani 1 1 d .
I4 I 0.96532(4) 0.48115(3) 0.18589(3) 0.03957(15) Uani 1 1 d .
Ga1 Ga 0.68581(5) 0.08167(4) 0.33046(4) 0.02330(18) Uani 1 1 d .
Ga2 Ga 0.77562(6) 0.17714(4) 0.26836(4) 0.02492(19) Uani 1 1 d .
Ga3 Ga 0.82416(6) 0.29870(4) 0.21585(4) 0.02357(19) Uani 1 1 d .
Ga4 Ga 0.81356(6) 0.43242(4) 0.23650(4) 0.02271(18) Uani 1 1 d .
Ga5 Ga 0.93279(6) 0.23704(4) 0.13397(4) 0.02320(18) Uani 1 1 d .
N1 N 0.7460(4) -0.0128(3) 0.3744(3) 0.0242(13) Uani 1 1 d .
N2 N 0.5929(4) 0.0300(3) 0.2809(3) 0.0254(13) Uani 1 1 d .
N3 N 0.7172(4) 0.5069(3) 0.2032(3) 0.0224(13) Uani 1 1 d .
N4 N 0.8099(4) 0.4610(3) 0.3373(3) 0.0259(14) Uani 1 1 d .
N5 N 0.9370(4) 0.2245(3) 0.0306(3) 0.0238(13) Uani 1 1 d .
N6 N 1.0626(4) 0.2126(3) 0.1502(3) 0.0273(14) Uani 1 1 d .
C1 C 0.6897(5) -0.0623(4) 0.4063(4) 0.0260(17) Uani 1 1 d .
C2 C 0.6023(5) -0.0623(4) 0.3819(4) 0.0301(17) Uani 1 1 d .
H2 H 0.5628 -0.0877 0.4142 0.036 Uiso 1 1 calc R
C3 C 0.5616(5) -0.0304(4) 0.3163(4) 0.0298(17) Uani 1 1 d .
C4 C 0.7167(5) -0.1168(4) 0.4745(4) 0.0308(17) Uani 1 1 d .
C5 C 0.6710(8) -0.0785(6) 0.5365(5) 0.068(3) Uani 1 1 d .
H5A H 0.6838 -0.1102 0.5815 0.102 Uiso 1 1 calc R
H5B H 0.6054 -0.0716 0.5285 0.102 Uiso 1 1 calc R
H5C H 0.6944 -0.0289 0.5395 0.102 Uiso 1 1 calc R
C6 C 0.6763(9) -0.1947(5) 0.4702(6) 0.075(4) Uani 1 1 d .
H6A H 0.6932 -0.2146 0.4244 0.113 Uiso 1 1 calc R
H6B H 0.6102 -0.1877 0.4738 0.113 Uiso 1 1 calc R
H6C H 0.7002 -0.2306 0.5098 0.113 Uiso 1 1 calc R
C7 C 0.8150(7) -0.1339(6) 0.4900(5) 0.066(3) Uani 1 1 d .
H7A H 0.8421 -0.0868 0.4973 0.099 Uiso 1 1 calc R
H7B H 0.8447 -0.1572 0.4496 0.099 Uiso 1 1 calc R
H7C H 0.8228 -0.1690 0.5335 0.099 Uiso 1 1 calc R
C8 C 0.4786(6) -0.0710(4) 0.2936(4) 0.0370(19) Uani 1 1 d .
C9 C 0.4019(6) -0.0516(6) 0.3438(4) 0.049(2) Uani 1 1 d .
H9A H 0.3860 0.0033 0.3387 0.073 Uiso 1 1 calc R
H9B H 0.4206 -0.0676 0.3934 0.073 Uiso 1 1 calc R
H9C H 0.3491 -0.0778 0.3321 0.073 Uiso 1 1 calc R
C10 C 0.5047(7) -0.1576(4) 0.2995(6) 0.060(3) Uani 1 1 d .
H10A H 0.5143 -0.1762 0.3500 0.090 Uiso 1 1 calc R
H10B H 0.5606 -0.1680 0.2725 0.090 Uiso 1 1 calc R
H10C H 0.4559 -0.1832 0.2797 0.090 Uiso 1 1 calc R
C11 C 0.4411(6) -0.0513(5) 0.2170(4) 0.042(2) Uani 1 1 d .
H11A H 0.3866 -0.0776 0.2113 0.063 Uiso 1 1 calc R
H11B H 0.4870 -0.0672 0.1822 0.063 Uiso 1 1 calc R
H11C H 0.4261 0.0037 0.2088 0.063 Uiso 1 1 calc R
C12 C 0.8422(5) -0.0265(4) 0.3684(3) 0.0261(16) Uani 1 1 d .
C13 C 0.9000(5) 0.0212(4) 0.3984(4) 0.0295(17) Uani 1 1 d .
C14 C 0.9924(6) 0.0101(4) 0.3871(4) 0.0349(19) Uani 1 1 d .
H14 H 1.0310 0.0431 0.4066 0.042 Uiso 1 1 calc R
C15 C 1.0303(6) -0.0471(4) 0.3484(4) 0.0343(19) Uani 1 1 d .
C16 C 0.9727(6) -0.0934(4) 0.3198(4) 0.0321(18) Uani 1 1 d .
H16 H 0.9979 -0.1327 0.2927 0.039 Uiso 1 1 calc R
C17 C 0.8810(5) -0.0851(4) 0.3287(4) 0.0285(17) Uani 1 1 d .
C18 C 0.8634(6) 0.0819(4) 0.4448(4) 0.039(2) Uani 1 1 d .
H18A H 0.9074 0.0872 0.4824 0.058 Uiso 1 1 calc R
H18B H 0.8064 0.0676 0.4669 0.058 Uiso 1 1 calc R
H18C H 0.8525 0.1302 0.4153 0.058 Uiso 1 1 calc R
C19 C 1.1323(6) -0.0572(5) 0.3385(5) 0.051(2) Uani 1 1 d .
H19A H 1.1556 -0.0075 0.3272 0.077 Uiso 1 1 calc R
H19B H 1.1466 -0.0890 0.2991 0.077 Uiso 1 1 calc R
H19C H 1.1605 -0.0817 0.3828 0.077 Uiso 1 1 calc R
C20 C 0.8227(6) -0.1388(4) 0.2962(4) 0.040(2) Uani 1 1 d .
H20A H 0.8389 -0.1418 0.2457 0.060 Uiso 1 1 calc R
H20B H 0.7588 -0.1201 0.2998 0.060 Uiso 1 1 calc R
H20C H 0.8324 -0.1893 0.3221 0.060 Uiso 1 1 calc R
C21 C 0.5670(5) 0.0605(4) 0.2087(4) 0.0309(17) Uani 1 1 d .
C22 C 0.6092(6) 0.0285(4) 0.1503(4) 0.0363(19) Uani 1 1 d .
C23 C 0.5833(6) 0.0598(5) 0.0821(4) 0.044(2) Uani 1 1 d .
H23 H 0.6106 0.0378 0.0420 0.052 Uiso 1 1 calc R
C24 C 0.5201(6) 0.1211(5) 0.0695(4) 0.041(2) Uani 1 1 d .
C25 C 0.4820(6) 0.1528(4) 0.1294(4) 0.041(2) Uani 1 1 d .
H25 H 0.4385 0.1952 0.1222 0.049 Uiso 1 1 calc R
C26 C 0.5051(5) 0.1248(4) 0.1991(4) 0.0361(19) Uani 1 1 d .
C27 C 0.6774(6) -0.0391(4) 0.1606(4) 0.040(2) Uani 1 1 d .
H27A H 0.7000 -0.0527 0.1137 0.060 Uiso 1 1 calc R
H27B H 0.6488 -0.0820 0.1851 0.060 Uiso 1 1 calc R
H27C H 0.7280 -0.0268 0.1896 0.060 Uiso 1 1 calc R
C28 C 0.4937(8) 0.1531(6) -0.0050(5) 0.065(3) Uani 1 1 d .
H28A H 0.5326 0.1933 -0.0211 0.098 Uiso 1 1 calc R
H28B H 0.4304 0.1742 -0.0053 0.098 Uiso 1 1 calc R
H28C H 0.5008 0.1128 -0.0375 0.098 Uiso 1 1 calc R
C29 C 0.4636(6) 0.1622(4) 0.2618(4) 0.040(2) Uani 1 1 d .
H29A H 0.4420 0.1235 0.2970 0.061 Uiso 1 1 calc R
H29B H 0.4127 0.1982 0.2452 0.061 Uiso 1 1 calc R
H29C H 0.5092 0.1894 0.2842 0.061 Uiso 1 1 calc R
C30 C 0.7168(5) 0.5776(4) 0.2271(3) 0.0239(16) Uani 1 1 d .
C31 C 0.7520(5) 0.5861(4) 0.2933(4) 0.0268(17) Uani 1 1 d .
H31 H 0.7594 0.6371 0.3020 0.032 Uiso 1 1 calc R
C32 C 0.7793(5) 0.5311(4) 0.3509(3) 0.0271(17) Uani 1 1 d .
C33 C 0.6761(6) 0.6501(4) 0.1807(4) 0.0352(19) Uani 1 1 d .
C34 C 0.7125(7) 0.6475(4) 0.1041(4) 0.042(2) Uani 1 1 d .
H34A H 0.6875 0.6060 0.0818 0.063 Uiso 1 1 calc R
H34B H 0.7787 0.6392 0.1053 0.063 Uiso 1 1 calc R
H34C H 0.6945 0.6957 0.0761 0.063 Uiso 1 1 calc R
C35 C 0.5729(6) 0.6575(4) 0.1798(5) 0.047(2) Uani 1 1 d .
H35A H 0.5512 0.7041 0.1507 0.071 Uiso 1 1 calc R
H35B H 0.5501 0.6595 0.2289 0.071 Uiso 1 1 calc R
H35C H 0.5510 0.6137 0.1592 0.071 Uiso 1 1 calc R
C36 C 0.7081(7) 0.7221(4) 0.2089(4) 0.043(2) Uani 1 1 d .
H36A H 0.6898 0.7661 0.1752 0.065 Uiso 1 1 calc R
H36B H 0.7742 0.7168 0.2136 0.065 Uiso 1 1 calc R
H36C H 0.6806 0.7292 0.2558 0.065 Uiso 1 1 calc R
C37 C 0.7668(6) 0.5604(4) 0.4267(4) 0.0326(18) Uani 1 1 d .
C38 C 0.7827(7) 0.5014(4) 0.4923(4) 0.047(2) Uani 1 1 d .
H38A H 0.7741 0.5267 0.5365 0.070 Uiso 1 1 calc R
H38B H 0.8445 0.4772 0.4908 0.070 Uiso 1 1 calc R
H38C H 0.7394 0.4627 0.4911 0.070 Uiso 1 1 calc R
C39 C 0.8308(6) 0.6228(5) 0.4329(4) 0.044(2) Uani 1 1 d .
H39A H 0.8163 0.6643 0.3955 0.066 Uiso 1 1 calc R
H39B H 0.8936 0.6020 0.4271 0.066 Uiso 1 1 calc R
H39C H 0.8237 0.6422 0.4802 0.066 Uiso 1 1 calc R
C40 C 0.6679(6) 0.5933(5) 0.4309(4) 0.041(2) Uani 1 1 d .
H40A H 0.6573 0.6144 0.4771 0.062 Uiso 1 1 calc R
H40B H 0.6276 0.5530 0.4264 0.062 Uiso 1 1 calc R
H40C H 0.6556 0.6335 0.3919 0.062 Uiso 1 1 calc R
C41 C 0.6455(6) 0.4833(4) 0.1604(3) 0.0278(18) Uani 1 1 d .
C42 C 0.5631(6) 0.4714(4) 0.1924(4) 0.0320(18) Uani 1 1 d .
C43 C 0.4981(6) 0.4410(4) 0.1525(5) 0.041(2) Uani 1 1 d .
H43 H 0.4415 0.4324 0.1745 0.049 Uiso 1 1 calc R
C44 C 0.5117(6) 0.4228(4) 0.0832(5) 0.042(2) Uani 1 1 d .
C45 C 0.5951(7) 0.4342(4) 0.0548(4) 0.040(2) Uani 1 1 d .
H45 H 0.6065 0.4220 0.0070 0.047 Uiso 1 1 calc R
C46 C 0.6642(6) 0.4626(4) 0.0911(4) 0.0308(18) Uani 1 1 d .
C47 C 0.5408(6) 0.4856(4) 0.2692(4) 0.039(2) Uani 1 1 d .
H47A H 0.4930 0.5272 0.2699 0.058 Uiso 1 1 calc R
H47B H 0.5951 0.4993 0.2929 0.058 Uiso 1 1 calc R
H47C H 0.5199 0.4396 0.2946 0.058 Uiso 1 1 calc R
C48 C 0.4425(7) 0.3853(4) 0.0431(5) 0.058(3) Uani 1 1 d .
H48A H 0.4526 0.3947 -0.0086 0.086 Uiso 1 1 calc R
H48B H 0.3815 0.4064 0.0550 0.086 Uiso 1 1 calc R
H48C H 0.4484 0.3305 0.0569 0.086 Uiso 1 1 calc R
C49 C 0.7555(7) 0.4683(4) 0.0576(4) 0.046(2) Uani 1 1 d .
H49A H 0.7895 0.4183 0.0623 0.069 Uiso 1 1 calc R
H49B H 0.7885 0.5042 0.0819 0.069 Uiso 1 1 calc R
H49C H 0.7485 0.4862 0.0067 0.069 Uiso 1 1 calc R
C50 C 0.8444(5) 0.4014(4) 0.3886(3) 0.0235(16) Uani 1 1 d .
C51 C 0.7874(5) 0.3454(4) 0.4129(4) 0.0271(17) Uani 1 1 d .
C52 C 0.8216(6) 0.2854(4) 0.4619(4) 0.0306(18) Uani 1 1 d .
H52 H 0.7842 0.2466 0.4785 0.037 Uiso 1 1 calc R
C53 C 0.9115(6) 0.2828(4) 0.4864(4) 0.0321(18) Uani 1 1 d .
C54 C 0.9654(6) 0.3370(4) 0.4600(4) 0.0298(17) Uani 1 1 d .
H54 H 1.0267 0.3337 0.4753 0.036 Uiso 1 1 calc R
C55 C 0.9333(6) 0.3977(4) 0.4111(4) 0.0297(17) Uani 1 1 d .
C56 C 0.6910(5) 0.3485(4) 0.3888(4) 0.0324(18) Uani 1 1 d .
H56A H 0.6575 0.3943 0.4040 0.049 Uiso 1 1 calc R
H56B H 0.6633 0.3035 0.4101 0.049 Uiso 1 1 calc R
H56C H 0.6890 0.3496 0.3364 0.049 Uiso 1 1 calc R
C57 C 0.9480(6) 0.2209(4) 0.5425(4) 0.042(2) Uani 1 1 d .
H57A H 0.9933 0.1866 0.5206 0.063 Uiso 1 1 calc R
H57B H 0.8982 0.1921 0.5617 0.063 Uiso 1 1 calc R
H57C H 0.9760 0.2438 0.5815 0.063 Uiso 1 1 calc R
C58 C 0.9965(6) 0.4584(4) 0.3870(4) 0.039(2) Uani 1 1 d .
H58A H 0.9619 0.5013 0.3604 0.059 Uiso 1 1 calc R
H58B H 1.0438 0.4371 0.3559 0.059 Uiso 1 1 calc R
H58C H 1.0245 0.4757 0.4291 0.059 Uiso 1 1 calc R
C59 C 0.9993(5) 0.1759(4) 0.0051(4) 0.0231(15) Uani 1 1 d .
C60 C 1.0655(5) 0.1371(4) 0.0513(4) 0.0275(17) Uani 1 1 d .
H60 H 1.0886 0.0892 0.0372 0.033 Uiso 1 1 calc R
C61 C 1.1030(5) 0.1566(4) 0.1138(4) 0.0311(18) Uani 1 1 d .
C62 C 1.0133(5) 0.1631(4) -0.0760(4) 0.0309(17) Uani 1 1 d .
C63 C 1.0434(8) 0.0799(5) -0.0839(4) 0.065(3) Uani 1 1 d .
H63A H 1.0388 0.0700 -0.1343 0.098 Uiso 1 1 calc R
H63B H 1.0045 0.0475 -0.0546 0.098 Uiso 1 1 calc R
H63C H 1.1064 0.0689 -0.0679 0.098 Uiso 1 1 calc R
C64 C 1.0888(8) 0.2122(7) -0.1028(5) 0.073(3) Uani 1 1 d .
H64A H 1.1442 0.1960 -0.0753 0.110 Uiso 1 1 calc R
H64B H 1.0705 0.2655 -0.0966 0.110 Uiso 1 1 calc R
H64C H 1.1002 0.2063 -0.1537 0.110 Uiso 1 1 calc R
C65 C 0.9334(7) 0.1817(5) -0.1287(4) 0.051(3) Uani 1 1 d .
H65A H 0.9173 0.2366 -0.1337 0.077 Uiso 1 1 calc R
H65B H 0.8812 0.1556 -0.1103 0.077 Uiso 1 1 calc R
H65C H 0.9509 0.1647 -0.1755 0.077 Uiso 1 1 calc R
C66 C 1.1886(6) 0.1072(4) 0.1402(4) 0.038(2) Uani 1 1 d .
C67 C 1.1652(7) 0.0240(5) 0.1489(5) 0.056(3) Uani 1 1 d .
H67A H 1.1167 0.0184 0.1845 0.083 Uiso 1 1 calc R
H67B H 1.2190 -0.0089 0.1651 0.083 Uiso 1 1 calc R
H67C H 1.1449 0.0095 0.1028 0.083 Uiso 1 1 calc R
C68 C 1.2640(7) 0.1136(7) 0.0830(5) 0.067(3) Uani 1 1 d .
H68A H 1.2417 0.1000 0.0372 0.100 Uiso 1 1 calc R
H68B H 1.3168 0.0791 0.0983 0.100 Uiso 1 1 calc R
H68C H 1.2814 0.1659 0.0772 0.100 Uiso 1 1 calc R
C69 C 1.2289(6) 0.1233(5) 0.2114(5) 0.054(3) Uani 1 1 d .
H69A H 1.2499 0.1744 0.2070 0.082 Uiso 1 1 calc R
H69B H 1.2801 0.0860 0.2242 0.082 Uiso 1 1 calc R
H69C H 1.1826 0.1199 0.2490 0.082 Uiso 1 1 calc R
C70 C 0.8708(5) 0.2715(4) -0.0147(3) 0.0266(17) Uani 1 1 d .
C71 C 0.8914(6) 0.3449(4) -0.0413(4) 0.036(2) Uani 1 1 d .
C72 C 0.8313(7) 0.3866(4) -0.0890(4) 0.041(2) Uani 1 1 d .
H72 H 0.8468 0.4349 -0.1091 0.049 Uiso 1 1 calc R
C73 C 0.7512(7) 0.3621(5) -0.1085(4) 0.046(2) Uani 1 1 d .
C74 C 0.7303(6) 0.2900(5) -0.0767(4) 0.041(2) Uani 1 1 d .
H74 H 0.6739 0.2721 -0.0876 0.049 Uiso 1 1 calc R
C75 C 0.7887(6) 0.2451(4) -0.0305(4) 0.0335(18) Uani 1 1 d .
C76 C 0.9757(7) 0.3784(5) -0.0170(4) 0.049(2) Uani 1 1 d .
H76A H 0.9798 0.4287 -0.0426 0.074 Uiso 1 1 calc R
H76B H 1.0294 0.3451 -0.0274 0.074 Uiso 1 1 calc R
H76C H 0.9721 0.3831 0.0347 0.074 Uiso 1 1 calc R
C77 C 0.6859(8) 0.4094(6) -0.1585(5) 0.071(3) Uani 1 1 d .
H77A H 0.6420 0.4391 -0.1306 0.106 Uiso 1 1 calc R
H77B H 0.6539 0.3762 -0.1867 0.106 Uiso 1 1 calc R
H77C H 0.7190 0.4438 -0.1907 0.106 Uiso 1 1 calc R
C78 C 0.7637(6) 0.1671(5) -0.0035(4) 0.044(2) Uani 1 1 d .
H78A H 0.8184 0.1319 0.0003 0.065 Uiso 1 1 calc R
H78B H 0.7212 0.1498 -0.0371 0.065 Uiso 1 1 calc R
H78C H 0.7352 0.1690 0.0437 0.065 Uiso 1 1 calc R
C79 C 1.1112(5) 0.2590(4) 0.1926(3) 0.0246(16) Uani 1 1 d .
C80 C 1.0968(5) 0.2568(4) 0.2671(4) 0.0304(17) Uani 1 1 d .
C81 C 1.1459(6) 0.3021(4) 0.3066(4) 0.039(2) Uani 1 1 d .
H81 H 1.1370 0.3004 0.3570 0.047 Uiso 1 1 calc R
C82 C 1.2077(6) 0.3500(5) 0.2747(4) 0.044(2) Uani 1 1 d .
C83 C 1.2188(6) 0.3523(5) 0.2016(5) 0.047(2) Uani 1 1 d .
H83 H 1.2608 0.3844 0.1790 0.056 Uiso 1 1 calc R
C84 C 1.1704(6) 0.3090(4) 0.1597(4) 0.0358(19) Uani 1 1 d .
C85 C 1.0335(6) 0.2047(5) 0.3053(4) 0.0373(19) Uani 1 1 d .
H85A H 1.0583 0.1859 0.3526 0.056 Uiso 1 1 calc R
H85B H 1.0265 0.1618 0.2770 0.056 Uiso 1 1 calc R
H85C H 0.9743 0.2325 0.3111 0.056 Uiso 1 1 calc R
C86 C 1.2603(8) 0.3975(6) 0.3197(5) 0.068(3) Uani 1 1 d .
H86A H 1.3178 0.4074 0.2960 0.102 Uiso 1 1 calc R
H86B H 1.2724 0.3701 0.3670 0.102 Uiso 1 1 calc R
H86C H 1.2249 0.4457 0.3254 0.102 Uiso 1 1 calc R
C87 C 1.1835(7) 0.3190(5) 0.0794(4) 0.050(2) Uani 1 1 d .
H87A H 1.1662 0.3718 0.0617 0.075 Uiso 1 1 calc R
H87B H 1.1455 0.2855 0.0564 0.075 Uiso 1 1 calc R
H87C H 1.2472 0.3060 0.0679 0.075 Uiso 1 1 calc R
C88 C 0.5899(9) 0.3378(6) 0.6045(6) 0.077(3) Uani 1 1 d .
H88A H 0.5754 0.3908 0.6137 0.115 Uiso 1 1 calc R
H88B H 0.5373 0.3090 0.6164 0.115 Uiso 1 1 calc R
H88C H 0.6050 0.3351 0.5537 0.115 Uiso 1 1 calc R
C89 C 0.6704(8) 0.3040(6) 0.6505(6) 0.071(3) Uani 1 1 d .
H89A H 0.6503 0.2963 0.7010 0.086 Uiso 1 1 calc R
H89B H 0.6911 0.2536 0.6348 0.086 Uiso 1 1 calc R
C90 C 0.7482(8) 0.3519(5) 0.6470(5) 0.054(3) Uani 1 1 d .
H90A H 0.7270 0.4023 0.6622 0.065 Uiso 1 1 calc R
H90B H 0.7680 0.3595 0.5964 0.065 Uiso 1 1 calc R
C91 C 0.8301(7) 0.3201(5) 0.6927(5) 0.052(2) Uani 1 1 d .
H91A H 0.8122 0.3172 0.7439 0.062 Uiso 1 1 calc R
H91B H 0.8484 0.2678 0.6807 0.062 Uiso 1 1 calc R
C92 C 0.9102(7) 0.3669(5) 0.6824(5) 0.052(3) Uani 1 1 d .
H92A H 0.9248 0.3732 0.6306 0.063 Uiso 1 1 calc R
H92B H 0.8931 0.4180 0.6979 0.063 Uiso 1 1 calc R
C93 C 0.9935(8) 0.3334(5) 0.7226(5) 0.059(3) Uani 1 1 d .
H93A H 0.9813 0.3305 0.7743 0.088 Uiso 1 1 calc R
H93B H 1.0433 0.3654 0.7114 0.088 Uiso 1 1 calc R
H93C H 1.0103 0.2823 0.7085 0.088 Uiso 1 1 calc R

loop_
_atom_site_aniso_label
_atom_site_aniso_U_11
_atom_site_aniso_U_22
_atom_site_aniso_U_33
_atom_site_aniso_U_23
_atom_site_aniso_U_13
_atom_site_aniso_U_12
I1 0.0379(3) 0.0316(2) 0.0333(3) -0.0026(2) 0.0125(2) 0.0049(2)
I2 0.0297(3) 0.0222(2) 0.0280(2) -0.00222(19) 0.0065(2) 0.00147(19)
I3 0.0290(3) 0.0255(2) 0.0371(3) 0.0020(2) -0.0075(2) -0.0007(2)
I4 0.0351(4) 0.0518(3) 0.0339(3) -0.0055(2) 0.0055(2) -0.0141(3)
Ga1 0.0220(5) 0.0223(4) 0.0246(4) -0.0002(3) 0.0026(3) 0.0017(3)
Ga2 0.0251(5) 0.0244(4) 0.0244(4) -0.0005(3) 0.0031(3) 0.0006(3)
Ga3 0.0261(5) 0.0219(4) 0.0224(4) -0.0031(3) 0.0024(3) 0.0007(3)
Ga4 0.0250(5) 0.0221(4) 0.0206(4) -0.0024(3) -0.0017(3) 0.0008(3)
Ga5 0.0235(5) 0.0252(4) 0.0202(4) -0.0018(3) 0.0015(3) 0.0012(3)
N1 0.025(4) 0.027(3) 0.019(3) 0.000(2) 0.002(3) 0.001(3)
N2 0.024(4) 0.028(3) 0.024(3) 0.007(2) -0.006(3) -0.003(3)
N3 0.028(4) 0.024(3) 0.015(3) -0.003(2) 0.001(2) 0.003(3)
N4 0.037(4) 0.022(3) 0.019(3) -0.005(2) -0.006(3) 0.002(3)
N5 0.023(4) 0.028(3) 0.019(3) 0.000(2) 0.001(3) -0.001(3)
N6 0.024(4) 0.035(3) 0.022(3) 0.000(3) -0.003(3) 0.000(3)
C1 0.033(5) 0.020(3) 0.025(4) -0.005(3) 0.009(3) 0.004(3)
C2 0.028(5) 0.028(4) 0.034(4) 0.002(3) 0.004(3) -0.002(3)
C3 0.025(5) 0.026(4) 0.036(4) 0.000(3) 0.006(3) 0.002(3)
C4 0.030(5) 0.031(4) 0.029(4) 0.008(3) 0.001(3) -0.002(3)
C5 0.077(9) 0.080(7) 0.040(5) 0.011(5) 0.011(5) 0.012(6)
C6 0.110(11) 0.043(5) 0.069(7) 0.017(5) -0.002(7) -0.002(6)
C7 0.055(8) 0.085(7) 0.048(6) 0.035(5) 0.004(5) 0.006(6)
C8 0.028(5) 0.037(4) 0.045(5) -0.001(4) -0.002(4) -0.002(4)
C9 0.020(5) 0.087(7) 0.041(5) -0.005(5) 0.002(4) -0.015(5)
C10 0.057(7) 0.035(4) 0.087(7) 0.006(5) -0.019(6) -0.006(4)
C11 0.028(5) 0.045(5) 0.055(5) -0.002(4) -0.001(4) -0.010(4)
C12 0.025(5) 0.031(4) 0.019(3) 0.008(3) 0.003(3) 0.004(3)
C13 0.033(5) 0.026(4) 0.027(4) 0.011(3) -0.006(3) 0.004(3)
C14 0.032(5) 0.036(4) 0.035(4) 0.009(4) -0.002(4) -0.005(4)
C15 0.025(5) 0.042(4) 0.030(4) 0.020(4) 0.006(3) 0.001(4)
C16 0.030(5) 0.039(4) 0.023(4) 0.008(3) 0.008(3) 0.010(4)
C17 0.029(5) 0.026(4) 0.028(4) 0.003(3) 0.004(3) 0.003(3)
C18 0.033(5) 0.044(4) 0.040(5) -0.008(4) -0.011(4) -0.002(4)
C19 0.022(5) 0.063(5) 0.063(6) 0.021(5) 0.006(4) -0.004(4)
C20 0.036(5) 0.043(4) 0.042(5) -0.019(4) -0.009(4) 0.011(4)
C21 0.029(5) 0.026(4) 0.037(4) 0.005(3) -0.002(4) -0.003(3)
C22 0.036(5) 0.034(4) 0.039(5) 0.000(4) 0.001(4) -0.007(4)
C23 0.041(6) 0.061(5) 0.031(4) -0.001(4) -0.001(4) -0.019(5)
C24 0.039(6) 0.042(5) 0.042(5) 0.012(4) -0.014(4) -0.015(4)
C25 0.032(5) 0.039(4) 0.050(5) 0.011(4) -0.019(4) -0.004(4)
C26 0.023(5) 0.035(4) 0.050(5) 0.005(4) -0.010(4) -0.008(3)
C27 0.039(6) 0.045(4) 0.036(4) -0.008(4) 0.003(4) 0.001(4)
C28 0.068(8) 0.080(7) 0.046(6) 0.020(5) -0.019(5) -0.018(6)
C29 0.026(5) 0.035(4) 0.057(5) 0.004(4) -0.007(4) 0.007(4)
C30 0.023(4) 0.027(3) 0.021(3) -0.004(3) 0.003(3) 0.003(3)
C31 0.038(5) 0.017(3) 0.024(4) -0.002(3) 0.002(3) 0.003(3)
C32 0.032(5) 0.031(4) 0.019(3) -0.004(3) -0.004(3) -0.007(3)
C33 0.042(6) 0.028(4) 0.035(4) -0.002(3) -0.009(4) 0.001(4)
C34 0.064(7) 0.028(4) 0.032(4) 0.004(3) -0.006(4) -0.003(4)
C35 0.049(6) 0.036(4) 0.053(5) 0.002(4) -0.009(5) 0.012(4)
C36 0.062(7) 0.029(4) 0.036(4) 0.003(4) -0.004(4) 0.003(4)
C37 0.037(5) 0.035(4) 0.024(4) -0.005(3) 0.000(3) 0.005(4)
C38 0.073(7) 0.044(5) 0.022(4) -0.008(4) -0.001(4) 0.009(5)
C39 0.052(6) 0.047(5) 0.036(4) -0.022(4) -0.007(4) -0.005(4)
C40 0.045(6) 0.050(5) 0.030(4) -0.017(4) -0.002(4) 0.010(4)
C41 0.047(6) 0.017(3) 0.019(3) -0.001(3) -0.010(3) 0.003(3)
C42 0.039(5) 0.020(3) 0.036(4) 0.000(3) -0.006(4) 0.001(3)
C43 0.035(5) 0.033(4) 0.052(5) -0.002(4) -0.014(4) 0.007(4)
C44 0.035(6) 0.027(4) 0.062(6) -0.003(4) -0.035(5) 0.005(4)
C45 0.056(7) 0.030(4) 0.031(4) -0.003(3) -0.023(4) 0.007(4)
C46 0.040(5) 0.025(4) 0.025(4) -0.004(3) -0.007(4) 0.011(3)
C47 0.034(5) 0.040(4) 0.041(5) -0.002(4) -0.005(4) 0.000(4)
C48 0.067(8) 0.034(4) 0.071(6) 0.006(4) -0.037(6) -0.006(4)
C49 0.073(7) 0.034(4) 0.027(4) -0.007(4) -0.008(4) 0.018(4)
C50 0.026(5) 0.025(3) 0.018(3) -0.003(3) -0.003(3) 0.004(3)
C51 0.035(5) 0.024(3) 0.022(4) -0.010(3) 0.000(3) 0.005(3)
C52 0.036(5) 0.026(4) 0.028(4) -0.002(3) 0.005(4) 0.006(3)
C53 0.041(5) 0.032(4) 0.022(4) -0.004(3) -0.005(3) 0.007(4)
C54 0.032(5) 0.031(4) 0.025(4) -0.004(3) -0.008(3) 0.008(3)
C55 0.035(5) 0.031(4) 0.023(4) -0.007(3) 0.003(3) -0.001(3)
C56 0.036(5) 0.037(4) 0.025(4) -0.004(3) 0.009(3) -0.007(4)
C57 0.055(6) 0.032(4) 0.038(4) -0.002(4) -0.019(4) 0.001(4)
C58 0.039(6) 0.040(4) 0.039(5) -0.001(4) -0.010(4) -0.006(4)
C59 0.024(4) 0.023(3) 0.023(3) -0.006(3) 0.008(3) -0.001(3)
C60 0.028(5) 0.023(3) 0.029(4) 0.002(3) 0.008(3) 0.003(3)
C61 0.026(5) 0.041(4) 0.029(4) -0.008(3) 0.009(3) -0.010(3)
C62 0.026(5) 0.039(4) 0.027(4) -0.003(3) 0.000(3) 0.002(3)
C63 0.101(9) 0.062(6) 0.031(5) -0.026(4) -0.020(5) 0.026(6)
C64 0.074(9) 0.120(9) 0.034(5) -0.025(6) 0.027(5) -0.037(7)
C65 0.063(7) 0.060(5) 0.028(4) -0.012(4) 0.002(4) 0.016(5)
C66 0.038(6) 0.044(4) 0.033(4) -0.008(4) -0.001(4) 0.008(4)
C67 0.053(7) 0.054(5) 0.057(6) -0.008(5) -0.019(5) 0.017(5)
C68 0.030(6) 0.107(8) 0.062(6) -0.010(6) -0.002(5) 0.009(6)
C69 0.037(6) 0.061(6) 0.065(6) -0.020(5) -0.019(5) 0.014(5)
C70 0.028(5) 0.037(4) 0.015(3) -0.005(3) -0.007(3) 0.005(3)
C71 0.058(6) 0.030(4) 0.019(4) -0.009(3) 0.002(4) 0.006(4)
C72 0.071(7) 0.033(4) 0.016(4) 0.003(3) 0.006(4) 0.010(4)
C73 0.054(7) 0.058(5) 0.021(4) -0.003(4) 0.000(4) 0.021(5)
C74 0.017(5) 0.075(6) 0.028(4) -0.010(4) -0.002(3) 0.009(4)
C75 0.035(5) 0.042(4) 0.023(4) -0.009(3) 0.000(3) 0.003(4)
C76 0.065(7) 0.047(5) 0.037(5) 0.004(4) 0.009(5) -0.021(5)
C77 0.088(9) 0.077(7) 0.036(5) 0.006(5) -0.009(5) 0.042(6)
C78 0.037(6) 0.062(5) 0.033(4) -0.004(4) -0.005(4) -0.011(4)
C79 0.019(4) 0.035(4) 0.020(3) -0.003(3) -0.003(3) -0.004(3)
C80 0.024(5) 0.036(4) 0.031(4) -0.004(3) -0.004(3) 0.000(3)
C81 0.031(5) 0.055(5) 0.032(4) -0.015(4) 0.003(4) -0.002(4)
C82 0.038(6) 0.058(5) 0.042(5) -0.019(4) 0.007(4) -0.016(4)
C83 0.037(6) 0.054(5) 0.050(5) -0.003(4) 0.008(4) -0.012(4)
C84 0.030(5) 0.045(4) 0.032(4) -0.003(4) 0.000(4) -0.006(4)
C85 0.030(5) 0.058(5) 0.024(4) -0.007(4) -0.005(3) -0.002(4)
C86 0.064(8) 0.095(8) 0.055(6) -0.035(6) 0.008(5) -0.037(6)
C87 0.045(6) 0.073(6) 0.037(5) -0.009(4) 0.006(4) -0.025(5)
C88 0.079(10) 0.079(7) 0.072(7) 0.005(6) -0.001(7) -0.016(7)
C89 0.080(9) 0.066(6) 0.068(7) 0.005(6) 0.002(6) -0.014(6)
C90 0.085(8) 0.047(5) 0.032(5) -0.002(4) 0.004(5) -0.017(5)
C91 0.069(8) 0.044(5) 0.042(5) -0.003(4) 0.009(5) -0.011(5)
C92 0.072(8) 0.041(5) 0.044(5) 0.000(4) 0.007(5) -0.012(5)
C93 0.076(8) 0.040(5) 0.058(6) 0.001(5) -0.001(6) 0.000(5)

loop_
_atom_type_symbol
_atom_type_description
_atom_type_scat_dispersion_real
_atom_type_scat_dispersion_imag
_atom_type_scat_source
C C 0.0033 0.0016 'International Tables Vol C Tables 4.2.6.8 and 6.1.1.4'
H H 0.0000 0.0000 'International Tables Vol C Tables 4.2.6.8 and 6.1.1.4'
N N 0.0061 0.0033 'International Tables Vol C Tables 4.2.6.8 and 6.1.1.4'
Ga Ga 0.2307 1.6083 'International Tables Vol C Tables 4.2.6.8 and 6.1.1.4'
I I -0.4742 1.8119 'International Tables Vol C Tables 4.2.6.8 and 6.1.1.4'

loop_
_geom_angle_atom_site_label_1
_geom_angle_atom_site_label_2
_geom_angle_atom_site_label_3
_geom_angle
Ga2 I2 Ga5 79.00(2)
Ga3 I3 Ga2 51.82(2)
N1 Ga1 N2 93.9(2)
N1 Ga1 Ga2 119.79(18)
N2 Ga1 Ga2 122.90(16)
N1 Ga1 I1 102.38(16)
N2 Ga1 I1 104.28(17)
Ga2 Ga1 I1 110.53(3)
Ga1 Ga2 Ga3 162.02(4)
Ga1 Ga2 I2 101.16(3)
Ga3 Ga2 I2 95.23(3)
Ga1 Ga2 I3 107.79(4)
Ga3 Ga2 I3 62.09(3)
I2 Ga2 I3 98.24(3)
Ga4 Ga3 Ga2 140.72(4)
Ga4 Ga3 Ga5 125.27(4)
Ga2 Ga3 Ga5 92.88(3)
Ga4 Ga3 I3 110.51(4)
Ga2 Ga3 I3 66.09(3)
Ga5 Ga3 I3 99.64(3)
N3 Ga4 N4 94.7(2)
N3 Ga4 Ga3 125.54(17)
N4 Ga4 Ga3 118.94(16)
N3 Ga4 I4 107.21(17)
N4 Ga4 I4 103.71(18)
Ga3 Ga4 I4 104.65(3)
N6 Ga5 N5 95.5(2)
N6 Ga5 Ga3 126.54(16)
N5 Ga5 Ga3 135.59(17)
N6 Ga5 I2 95.44(17)
N5 Ga5 I2 97.13(16)
Ga3 Ga5 I2 92.78(3)
C1 N1 C12 125.6(6)
C1 N1 Ga1 114.9(5)
C12 N1 Ga1 119.4(4)
C3 N2 C21 125.4(6)
C3 N2 Ga1 117.1(5)
C21 N2 Ga1 117.5(4)
C30 N3 C41 123.9(6)
C30 N3 Ga4 117.4(5)
C41 N3 Ga4 118.5(4)
C32 N4 C50 126.3(5)
C32 N4 Ga4 120.0(4)
C50 N4 Ga4 113.7(4)
C59 N5 C70 123.1(5)
C59 N5 Ga5 119.9(5)
C70 N5 Ga5 117.0(4)
C61 N6 C79 123.7(6)
C61 N6 Ga5 116.5(5)
C79 N6 Ga5 119.5(4)
N1 C1 C2 120.1(6)
N1 C1 C4 122.9(7)
C2 C1 C4 116.8(6)
C1 C2 C3 130.5(7)
N2 C3 C2 120.4(7)
N2 C3 C8 125.5(7)
C2 C3 C8 114.1(6)
C7 C4 C5 109.4(8)
C7 C4 C6 106.7(8)
C5 C4 C6 108.1(8)
C7 C4 C1 117.5(7)
C5 C4 C1 104.6(6)
C6 C4 C1 110.1(7)
C9 C8 C11 106.3(7)
C9 C8 C10 111.0(8)
C11 C8 C10 105.3(7)
C9 C8 C3 107.4(6)
C11 C8 C3 118.1(6)
C10 C8 C3 108.7(7)
C13 C12 C17 118.6(7)
C13 C12 N1 120.5(6)
C17 C12 N1 120.7(7)
C14 C13 C12 119.2(7)
C14 C13 C18 119.6(7)
C12 C13 C18 121.2(7)
C15 C14 C13 122.3(7)
C16 C15 C14 117.7(7)
C16 C15 C19 122.3(7)
C14 C15 C19 120.0(8)
C17 C16 C15 122.8(7)
C16 C17 C12 119.4(7)
C16 C17 C20 119.5(6)
C12 C17 C20 121.1(7)
C22 C21 C26 121.3(7)
C22 C21 N2 119.3(7)
C26 C21 N2 119.2(7)
C23 C22 C21 117.6(7)
C23 C22 C27 121.0(7)
C21 C22 C27 121.4(7)
C24 C23 C22 123.5(8)
C23 C24 C25 116.9(7)
C23 C24 C28 121.9(9)
C25 C24 C28 121.2(8)
C26 C25 C24 122.7(8)
C25 C26 C21 117.8(8)
C25 C26 C29 120.6(7)
C21 C26 C29 121.6(7)
N3 C30 C31 120.2(6)
N3 C30 C33 121.5(6)
C31 C30 C33 118.4(6)
C30 C31 C32 130.6(6)
N4 C32 C31 119.9(6)
N4 C32 C37 126.0(6)
C31 C32 C37 114.1(6)
C35 C33 C34 109.9(7)
C35 C33 C36 108.1(6)
C34 C33 C36 106.7(7)
C35 C33 C30 113.0(7)
C34 C33 C30 108.5(6)
C36 C33 C30 110.6(6)
C39 C37 C40 110.2(6)
C39 C37 C38 108.2(7)
C40 C37 C38 106.5(7)
C39 C37 C32 108.3(6)
C40 C37 C32 106.4(6)
C38 C37 C32 117.2(6)
C42 C41 C46 120.7(7)
C42 C41 N3 118.8(6)
C46 C41 N3 119.9(7)
C41 C42 C43 118.0(7)
C41 C42 C47 123.8(7)
C43 C42 C47 118.1(8)
C44 C43 C42 123.6(9)
C45 C44 C43 115.9(7)
C45 C44 C48 121.5(8)
C43 C44 C48 122.3(9)
C44 C45 C46 124.3(7)
C45 C46 C41 117.4(8)
C45 C46 C49 120.7(7)
C41 C46 C49 121.9(7)
C55 C50 C51 121.2(6)
C55 C50 N4 120.2(6)
C51 C50 N4 118.5(7)
C50 C51 C52 118.9(7)
C50 C51 C56 121.8(6)
C52 C51 C56 119.3(7)
C51 C52 C53 119.9(7)
C54 C53 C52 119.4(7)
C54 C53 C57 119.9(7)
C52 C53 C57 120.6(7)
C53 C54 C55 122.1(8)
C50 C55 C54 118.4(7)
C50 C55 C58 122.6(7)
C54 C55 C58 119.0(7)
N5 C59 C60 119.8(6)
N5 C59 C62 125.2(6)
C60 C59 C62 114.6(6)
C61 C60 C59 131.2(6)
N6 C61 C60 121.1(7)
N6 C61 C66 123.4(6)
C60 C61 C66 115.4(6)
C63 C62 C64 109.1(8)
C63 C62 C65 104.3(7)
C64 C62 C65 107.2(7)
C63 C62 C59 110.1(6)
C64 C62 C59 106.1(6)
C65 C62 C59 119.6(6)
C69 C66 C61 117.2(6)
C69 C66 C67 106.7(7)
C61 C66 C67 107.7(7)
C69 C66 C68 107.4(8)
C61 C66 C68 109.7(7)
C67 C66 C68 107.7(7)
C75 C70 C71 120.6(7)
C75 C70 N5 120.7(6)
C71 C70 N5 118.7(7)
C72 C71 C70 118.1(8)
C72 C71 C76 120.6(7)
C70 C71 C76 121.2(7)
C73 C72 C71 123.4(8)
C72 C73 C74 116.5(7)
C72 C73 C77 122.4(9)
C74 C73 C77 121.0(10)
C75 C74 C73 122.6(8)
C74 C75 C70 118.5(7)
C74 C75 C78 118.8(8)
C70 C75 C78 122.5(7)
C84 C79 C80 119.6(6)
C84 C79 N6 120.2(6)
C80 C79 N6 120.2(6)
C81 C80 C79 118.5(7)
C81 C80 C85 119.6(7)
C79 C80 C85 121.9(6)
C80 C81 C82 122.4(7)
C83 C82 C81 117.9(8)
C83 C82 C86 121.5(8)
C81 C82 C86 120.6(8)
C82 C83 C84 121.9(8)
C83 C84 C79 119.7(7)
C83 C84 C87 117.8(7)
C79 C84 C87 122.5(7)
C90 C89 C88 113.8(9)
C89 C90 C91 115.3(8)
C92 C91 C90 113.4(8)
C93 C92 C91 114.1(8)

loop_
_geom_bond_atom_site_label_1
_geom_bond_atom_site_label_2
_geom_bond_distance
I1 Ga1 2.6393(8)
I2 Ga2 2.7643(8)
I2 Ga5 2.8448(9)
I3 Ga3 2.7559(10)
I3 Ga2 2.8513(9)
I4 Ga4 2.6183(10)
Ga1 N1 1.948(5)
Ga1 N2 1.997(6)
Ga1 Ga2 2.4493(11)
Ga2 Ga3 2.4517(10)
Ga3 Ga4 2.4330(10)
Ga3 Ga5 2.4722(10)
Ga4 N3 1.929(6)
Ga4 N4 1.997(5)
Ga5 N6 1.956(6)
Ga5 N5 1.968(5)
N1 C1 1.359(9)
N1 C12 1.431(9)
N2 C3 1.324(9)
N2 C21 1.451(9)
N3 C30 1.370(8)
N3 C41 1.448(9)
N4 C32 1.335(8)
N4 C50 1.426(8)
N5 C59 1.326(8)
N5 C70 1.457(9)
N6 C61 1.353(9)
N6 C79 1.434(9)
C1 C2 1.376(11)
C1 C4 1.563(10)
C2 C3 1.422(10)
C3 C8 1.559(11)
C4 C7 1.487(13)
C4 C5 1.527(11)
C4 C6 1.562(12)
C8 C9 1.508(11)
C8 C11 1.540(11)
C8 C10 1.547(11)
C12 C13 1.408(10)
C12 C17 1.415(9)
C13 C14 1.384(11)
C13 C18 1.509(10)
C14 C15 1.380(11)
C15 C16 1.379(11)
C15 C19 1.519(12)
C16 C17 1.365(11)
C17 C20 1.511(11)
C21 C22 1.397(11)
C21 C26 1.402(10)
C22 C23 1.388(11)
C22 C27 1.502(11)
C23 C24 1.378(12)
C24 C25 1.396(12)
C24 C28 1.500(11)
C25 C26 1.387(11)
C26 C29 1.504(11)
C30 C31 1.374(9)
C30 C33 1.563(10)
C31 C32 1.424(9)
C32 C37 1.561(9)
C33 C35 1.525(12)
C33 C34 1.533(11)
C33 C36 1.539(11)
C37 C39 1.532(11)
C37 C40 1.536(11)
C37 C38 1.545(10)
C41 C42 1.380(11)
C41 C46 1.400(9)
C42 C43 1.396(11)
C42 C47 1.513(10)
C43 C44 1.376(12)
C44 C45 1.366(13)
C44 C48 1.509(11)
C45 C46 1.389(11)
C46 C49 1.494(12)
C50 C55 1.382(11)
C50 C51 1.401(10)
C51 C52 1.404(10)
C51 C56 1.497(11)
C52 C53 1.407(11)
C53 C54 1.359(11)
C53 C57 1.518(10)
C54 C55 1.402(10)
C55 C58 1.523(11)
C59 C60 1.405(10)
C59 C62 1.567(9)
C60 C61 1.382(10)
C61 C66 1.538(11)
C62 C63 1.527(11)
C62 C64 1.530(12)
C62 C65 1.540(12)
C66 C69 1.526(11)
C66 C67 1.542(12)
C66 C68 1.546(13)
C70 C75 1.384(11)
C70 C71 1.410(10)
C71 C72 1.385(11)
C71 C76 1.519(12)
C72 C73 1.363(13)
C73 C74 1.419(12)
C73 C77 1.500(12)
C74 C75 1.378(11)
C75 C78 1.505(11)
C79 C84 1.401(10)
C79 C80 1.408(10)
C80 C81 1.392(10)
C80 C85 1.506(11)
C81 C82 1.396(12)
C82 C83 1.376(11)
C82 C86 1.511(12)
C83 C84 1.390(11)
C84 C87 1.512(11)
C88 C89 1.525(16)
C89 C90 1.488(14)
C90 C91 1.528(14)
C91 C92 1.508(13)
C92 C93 1.501(14)
